data_2212409
loop_
_publ_author_name
'Huang, Ping-Yun'
'Wang, Jing-Guo'

_publ_section_title
<i>catena</i>-Poly[[tetrakis(\m-2,4-dichlorophenoxyacetato-\k^2^<i>O</i>:<i>O</i>')dicopper(II)]-\m-pyrazine-\k^2^<i>N</i>:<i>N</i>']
_journal_coeditor_code WW2070
_journal_issue 2
_journal_name_full 'Acta Crystallographica Section E'
_journal_page_first m645
_journal_page_last m646
_journal_paper_doi 10.1107/S1600536807003832
_journal_volume 63
_journal_year 2007
_chemical_formula_iupac '[Cu2 (C8 H5 Cl2 O3)4 (C4 H4 N2)]'
_chemical_formula_moiety 'C36 H24 Cl8 Cu2 N2 O12'
_chemical_formula_sum 'C36 H24 Cl8 Cu2 N2 O12'
_chemical_formula_weight 1087.26
_chemical_name_systematic
;
catena-Poly[[tetrakis(\m-2,4-dichlorophenoxyacetato-\k^2^O:O')dicopper(II)]-
\m-pyrazine-\k^2^N:N']
;
_space_group_IT_number 2
_symmetry_cell_setting triclinic
_symmetry_space_group_name_Hall '-P 1'
_symmetry_space_group_name_H-M 'P -1'
_atom_sites_solution_hydrogens geom
_atom_sites_solution_primary direct
_atom_sites_solution_secondary difmap
_audit_creation_method SHELXL-97
_cell_angle_alpha 63.467(2)
_cell_angle_beta 78.764(2)
_cell_angle_gamma 72.876(2)
_cell_formula_units_Z 1
_cell_length_a 9.8662(3)
_cell_length_b 10.9610(4)
_cell_length_c 11.0262(3)
_cell_measurement_reflns_used 137
_cell_measurement_temperature 296(2)
_cell_measurement_theta_max 22
_cell_measurement_theta_min 7.5
_cell_volume 1016.73(6)
_computing_cell_refinement 'SAINT (Bruker, 2002)'
_computing_data_collection 'SMART (Bruker, 2002)'
_computing_data_reduction SAINT
_computing_molecular_graphics 'SHELXTL (Sheldrick, 1997b)'
_computing_publication_material SHELXTL
_computing_structure_refinement 'SHELXL97 (Sheldrick, 1997a)'
_computing_structure_solution 'SHELXS97 (Sheldrick, 1997a)'
_diffrn_ambient_temperature 296(2)
_diffrn_measured_fraction_theta_full 0.964
_diffrn_measured_fraction_theta_max 0.964
_diffrn_measurement_device_type 'Bruker SMART APEX-II CCD'
_diffrn_measurement_method '\f and \w'
_diffrn_radiation_monochromator graphite
_diffrn_radiation_source 'fine-focus sealed tube'
_diffrn_radiation_type MoK\a
_diffrn_radiation_wavelength 0.71073
_diffrn_reflns_av_R_equivalents 0.0250
_diffrn_reflns_av_sigmaI/netI 0.0340
_diffrn_reflns_limit_h_max 11
_diffrn_reflns_limit_h_min -8
_diffrn_reflns_limit_k_max 13
_diffrn_reflns_limit_k_min -11
_diffrn_reflns_limit_l_max 13
_diffrn_reflns_limit_l_min -11
_diffrn_reflns_number 8012
_diffrn_reflns_theta_full 25.01
_diffrn_reflns_theta_max 25.01
_diffrn_reflns_theta_min 2.07
_diffrn_standards_number 0
_exptl_absorpt_coefficient_mu 1.637
_exptl_absorpt_correction_T_max 0.8587
_exptl_absorpt_correction_T_min 0.6987
_exptl_absorpt_correction_type multi-scan
_exptl_absorpt_process_details '(SADABS; Sheldrick, 1996)'
_exptl_crystal_colour green
_exptl_crystal_density_diffrn 1.776
_exptl_crystal_density_method 'not measured'
_exptl_crystal_description block
_exptl_crystal_F_000 544
_exptl_crystal_size_max 0.24
_exptl_crystal_size_mid 0.14
_exptl_crystal_size_min 0.10
_refine_diff_density_max 0.308
_refine_diff_density_min -0.337
_refine_ls_extinction_method none
_refine_ls_goodness_of_fit_ref 1.012
_refine_ls_hydrogen_treatment constr
_refine_ls_matrix_type full
_refine_ls_number_parameters 271
_refine_ls_number_reflns 3444
_refine_ls_number_restraints 0
_refine_ls_restrained_S_all 1.012
_refine_ls_R_factor_all 0.0398
_refine_ls_R_factor_gt 0.0303
_refine_ls_shift/su_max 0.001
_refine_ls_shift/su_mean 0.001
_refine_ls_structure_factor_coef Fsqd
_refine_ls_weighting_details 'calc w=1/[\s^2^(Fo^2^)+(0.0528P)^2^] where P=(Fo^2^+2Fc^2^)/3'
_refine_ls_weighting_scheme calc
_refine_ls_wR_factor_gt 0.0815
_refine_ls_wR_factor_ref 0.0850
_reflns_number_gt 2807
_reflns_number_total 3444
_reflns_threshold_expression I>2\s(I)
_cod_data_source_file ww2070.cif
_cod_data_source_block I
_cod_depositor_comments
;
The following automatic conversions were performed:
'_symmetry_cell_setting' value 'Triclinic' changed to 'triclinic'
according to '/home/saulius/struct/CIF-dictionaries/cif_core.dic'
dictionary named 'cif_core.dic' version 2.4.1 from 2010-06-29.

Automatic conversion script
Id: cif_fix_enum 1527 2010-12-29 10:47:43Z saulius 

The following automatic conversions were performed:

'_symmetry_cell_setting' value 'Triclinic' changed to 'triclinic'
according to /home/saulius/struct/CIF-dictionaries/cif_core.dic
dictionary named 'cif_core.dic' version 2.4.1 from 2010-06-29.

Automatic conversion script
Id: cif_fix_values 1715 2011-07-08 13:25:40Z adriana 
;
_cod_database_code 2212409
_cod_database_fobs_code 2212409

loop_
_symmetry_equiv_pos_as_xyz
'x, y, z'
'-x, -y, -z'

loop_
_atom_site_type_symbol
_atom_site_label
_atom_site_fract_x
_atom_site_fract_y
_atom_site_fract_z
_atom_site_U_iso_or_equiv
_atom_site_adp_type
_atom_site_calc_flag
_atom_site_refinement_flags
_atom_site_occupancy
Cu Cu1 0.36344(3) 0.51063(3) 0.48791(3) 0.03176(12) Uani d . 1
Cl Cl1 0.92897(11) 0.84357(10) -0.51340(9) 0.0744(3) Uani d . 1
Cl Cl2 0.99040(9) 0.66284(10) 0.01824(9) 0.0652(3) Uani d . 1
Cl Cl3 0.31712(9) -0.19543(9) 0.73350(9) 0.0631(2) Uani d . 1
Cl Cl4 0.12879(11) -0.07736(11) 1.16778(9) 0.0791(3) Uani d . 1
C C1 0.7600(3) 0.6599(3) -0.0754(3) 0.0391(6) Uani d . 1
C C2 0.8913(3) 0.6939(3) -0.1113(3) 0.0430(7) Uani d . 1
C C3 0.9448(3) 0.7493(3) -0.2443(3) 0.0486(8) Uani d . 1
H H3 1.0328 0.7718 -0.2663 0.058 Uiso calc R 1
C C4 0.8647(3) 0.7704(3) -0.3441(3) 0.0461(7) Uani d . 1
C C5 0.7355(3) 0.7365(3) -0.3129(3) 0.0460(7) Uani d . 1
H H5 0.6831 0.7508 -0.3817 0.055 Uiso calc R 1
C C6 0.6834(3) 0.6810(3) -0.1786(3) 0.0416(7) Uani d . 1
H H6 0.5958 0.6575 -0.1573 0.050 Uiso calc R 1
C C7 0.5775(3) 0.5918(3) 0.0999(3) 0.0424(7) Uani d . 1
H H7A 0.5643 0.5191 0.0791 0.051 Uiso calc R 1
H H7B 0.5115 0.6789 0.0503 0.051 Uiso calc R 1
C C8 0.5480(3) 0.5529(3) 0.2502(3) 0.0351(6) Uani d . 1
C C9 0.3947(3) 0.0035(3) 0.7690(3) 0.0427(7) Uani d . 1
C C10 0.3151(3) -0.0967(3) 0.8211(3) 0.0452(7) Uani d . 1
C C11 0.2337(3) -0.1210(3) 0.9422(3) 0.0534(8) Uani d . 1
H H11 0.1798 -0.1877 0.9748 0.064 Uiso calc R 1
C C12 0.2322(3) -0.0461(3) 1.0152(3) 0.0525(8) Uani d . 1
C C13 0.3106(4) 0.0514(3) 0.9670(3) 0.0562(8) Uani d . 1
H H13 0.3096 0.1017 1.0165 0.067 Uiso calc R 1
C C14 0.3917(4) 0.0765(3) 0.8450(3) 0.0539(8) Uani d . 1
H H14 0.4451 0.1434 0.8133 0.065 Uiso calc R 1
C C15 0.5899(3) 0.0820(3) 0.6187(3) 0.0467(7) Uani d . 1
H H15A 0.6547 0.0563 0.5510 0.056 Uiso calc R 1
H H15B 0.6399 0.0418 0.7004 0.056 Uiso calc R 1
C C16 0.5519(3) 0.2409(3) 0.5669(3) 0.0381(6) Uani d . 1
C C17 0.0724(3) 0.5534(3) 0.3817(3) 0.0402(7) Uani d . 1
H H17 0.1198 0.5913 0.2968 0.048 Uiso calc R 1
C C18 0.0666(3) 0.4541(3) 0.6106(3) 0.0428(7) Uani d . 1
H H18 0.1103 0.4203 0.6907 0.051 Uiso calc R 1
N N1 0.1400(2) 0.5080(2) 0.4925(2) 0.0326(5) Uani d . 1
O O1 0.4280(2) 0.30715(18) 0.53787(19) 0.0422(5) Uani d . 1
O O2 0.6547(2) 0.29115(18) 0.5582(2) 0.0493(5) Uani d . 1
O O3 0.4219(2) 0.5472(2) 0.29548(19) 0.0455(5) Uani d . 1
O O4 0.6484(2) 0.5315(2) 0.31716(19) 0.0443(5) Uani d . 1
O O5 0.4709(2) 0.02131(19) 0.6484(2) 0.0498(5) Uani d . 1
O O6 0.7185(2) 0.6079(2) 0.05949(19) 0.0484(5) Uani d . 1

loop_
_atom_site_aniso_label
_atom_site_aniso_U_11
_atom_site_aniso_U_22
_atom_site_aniso_U_33
_atom_site_aniso_U_12
_atom_site_aniso_U_13
_atom_site_aniso_U_23
Cu1 0.02166(19) 0.03661(19) 0.0365(2) -0.01239(13) -0.00296(13) -0.01107(14)
Cl1 0.0875(7) 0.0766(6) 0.0469(5) -0.0253(5) 0.0195(5) -0.0213(4)
Cl2 0.0514(5) 0.0926(6) 0.0587(5) -0.0384(5) -0.0082(4) -0.0229(4)
Cl3 0.0643(6) 0.0639(5) 0.0780(6) -0.0306(4) -0.0037(4) -0.0352(4)
Cl4 0.0773(7) 0.0933(7) 0.0586(6) -0.0361(5) 0.0146(5) -0.0226(5)
C1 0.0347(17) 0.0439(15) 0.0423(17) -0.0160(12) 0.0004(13) -0.0183(13)
C2 0.0372(17) 0.0487(16) 0.0463(17) -0.0154(13) -0.0024(13) -0.0194(13)
C3 0.0389(18) 0.0511(17) 0.055(2) -0.0188(14) 0.0064(15) -0.0200(15)
C4 0.054(2) 0.0412(15) 0.0406(17) -0.0117(14) 0.0068(14) -0.0188(13)
C5 0.053(2) 0.0473(16) 0.0432(17) -0.0101(14) -0.0054(14) -0.0242(14)
C6 0.0391(17) 0.0491(16) 0.0446(17) -0.0187(13) -0.0007(13) -0.0222(14)
C7 0.0359(17) 0.0538(17) 0.0426(17) -0.0226(13) -0.0021(13) -0.0174(13)
C8 0.0354(17) 0.0347(13) 0.0373(15) -0.0150(11) -0.0044(12) -0.0120(11)
C9 0.0422(18) 0.0348(14) 0.0480(18) -0.0104(12) -0.0055(14) -0.0128(13)
C10 0.0371(17) 0.0421(15) 0.0569(19) -0.0115(13) -0.0102(14) -0.0170(14)
C11 0.042(2) 0.0518(18) 0.063(2) -0.0232(15) -0.0045(15) -0.0132(16)
C12 0.0438(19) 0.0540(18) 0.0478(18) -0.0115(15) -0.0042(14) -0.0106(15)
C13 0.069(2) 0.0516(18) 0.053(2) -0.0230(17) 0.0046(17) -0.0240(15)
C14 0.062(2) 0.0426(16) 0.059(2) -0.0240(15) 0.0047(16) -0.0194(15)
C15 0.0457(19) 0.0343(14) 0.0535(19) -0.0110(13) 0.0025(14) -0.0140(13)
C16 0.0371(18) 0.0377(14) 0.0354(15) -0.0126(13) 0.0020(12) -0.0111(12)
C17 0.0285(16) 0.0543(17) 0.0346(15) -0.0190(13) -0.0012(12) -0.0104(13)
C18 0.0315(16) 0.0599(18) 0.0359(16) -0.0185(13) -0.0075(12) -0.0120(13)
N1 0.0222(12) 0.0377(12) 0.0394(13) -0.0111(9) -0.0017(10) -0.0151(10)
O1 0.0347(12) 0.0361(10) 0.0545(12) -0.0105(8) -0.0067(9) -0.0150(9)
O2 0.0329(12) 0.0370(10) 0.0705(14) -0.0088(9) -0.0077(10) -0.0140(10)
O3 0.0324(12) 0.0649(13) 0.0392(11) -0.0235(9) -0.0012(9) -0.0148(9)
O4 0.0333(12) 0.0652(12) 0.0403(11) -0.0222(9) -0.0014(9) -0.0211(9)
O5 0.0556(14) 0.0412(11) 0.0564(13) -0.0218(10) 0.0067(10) -0.0214(10)
O6 0.0375(12) 0.0759(14) 0.0362(11) -0.0297(10) 0.0021(9) -0.0190(10)

loop_
_atom_type_symbol
_atom_type_description
_atom_type_scat_dispersion_real
_atom_type_scat_dispersion_imag
_atom_type_scat_source
C C 0.0033 0.0016 'International Tables Vol C Tables 4.2.6.8 and 6.1.1.4'
H H 0.0000 0.0000 'International Tables Vol C Tables 4.2.6.8 and 6.1.1.4'
N N 0.0061 0.0033 'International Tables Vol C Tables 4.2.6.8 and 6.1.1.4'
O O 0.0106 0.0060 'International Tables Vol C Tables 4.2.6.8 and 6.1.1.4'
Cl Cl 0.1484 0.1585 'International Tables Vol C Tables 4.2.6.8 and 6.1.1.4'
Cu Cu 0.3201 1.2651 'International Tables Vol C Tables 4.2.6.8 and 6.1.1.4'

loop_
_geom_angle_atom_site_label_1
_geom_angle_atom_site_label_2
_geom_angle_atom_site_label_3
_geom_angle_site_symmetry_1
_geom_angle_site_symmetry_3
_geom_angle
_geom_angle_publ_flag
O2 Cu1 O1 2_666 . 166.77(8) yes
O2 Cu1 O4 2_666 2_666 89.96(8) yes
O1 Cu1 O4 . 2_666 88.11(8) yes
O2 Cu1 O3 2_666 . 89.09(8) yes
O1 Cu1 O3 . . 89.83(8) yes
O4 Cu1 O3 2_666 . 166.87(8) yes
O2 Cu1 N1 2_666 . 101.10(8) yes
O1 Cu1 N1 . . 92.09(7) yes
O4 Cu1 N1 2_666 . 93.73(8) yes
O3 Cu1 N1 . . 99.30(7) yes
O2 Cu1 Cu1 2_666 2_666 82.94(6) no
O1 Cu1 Cu1 . 2_666 83.83(6) no
O4 Cu1 Cu1 2_666 2_666 80.76(5) no
O3 Cu1 Cu1 . 2_666 86.13(6) no
N1 Cu1 Cu1 . 2_666 173.22(6) no
O6 C1 C6 . . 125.8(2) no
O6 C1 C2 . . 116.4(2) no
C6 C1 C2 . . 117.8(3) no
C3 C2 C1 . . 122.2(3) no
C3 C2 Cl2 . . 119.7(2) no
C1 C2 Cl2 . . 118.1(2) no
C2 C3 C4 . . 118.2(3) no
C2 C3 H3 . . 120.9 no
C4 C3 H3 . . 120.9 no
C5 C4 C3 . . 121.4(3) no
C5 C4 Cl1 . . 119.6(2) no
C3 C4 Cl1 . . 119.0(2) no
C4 C5 C6 . . 119.5(3) no
C4 C5 H5 . . 120.2 no
C6 C5 H5 . . 120.2 no
C5 C6 C1 . . 120.7(3) no
C5 C6 H6 . . 119.6 no
C1 C6 H6 . . 119.6 no
O6 C7 C8 . . 109.7(2) no
O6 C7 H7A . . 109.7 no
C8 C7 H7A . . 109.7 no
O6 C7 H7B . . 109.7 no
C8 C7 H7B . . 109.7 no
H7A C7 H7B . . 108.2 no
O4 C8 O3 . . 126.5(3) no
O4 C8 C7 . . 118.3(2) no
O3 C8 C7 . . 115.3(2) no
O5 C9 C14 . . 125.0(2) no
O5 C9 C10 . . 117.5(2) no
C14 C9 C10 . . 117.5(3) no
C11 C10 C9 . . 121.5(3) no
C11 C10 Cl3 . . 118.4(2) no
C9 C10 Cl3 . . 120.1(2) no
C10 C11 C12 . . 119.7(3) no
C10 C11 H11 . . 120.2 no
C12 C11 H11 . . 120.2 no
C13 C12 C11 . . 119.9(3) no
C13 C12 Cl4 . . 120.8(3) no
C11 C12 Cl4 . . 119.3(2) no
C12 C13 C14 . . 120.4(3) no
C12 C13 H13 . . 119.8 no
C14 C13 H13 . . 119.8 no
C13 C14 C9 . . 121.0(3) no
C13 C14 H14 . . 119.5 no
C9 C14 H14 . . 119.5 no
O5 C15 C16 . . 114.5(2) no
O5 C15 H15A . . 108.6 no
C16 C15 H15A . . 108.6 no
O5 C15 H15B . . 108.6 no
C16 C15 H15B . . 108.6 no
H15A C15 H15B . . 107.6 no
O1 C16 O2 . . 126.9(2) no
O1 C16 C15 . . 119.3(2) no
O2 C16 C15 . . 113.8(2) no
N1 C17 C18 . 2_566 121.7(2) no
N1 C17 H17 . . 119.2 no
C18 C17 H17 2_566 . 119.2 no
N1 C18 C17 . 2_566 122.2(2) no
N1 C18 H18 . . 118.9 no
C17 C18 H18 2_566 . 118.9 no
C18 N1 C17 . . 116.1(2) no
C18 N1 Cu1 . . 120.18(17) no
C17 N1 Cu1 . . 123.64(18) no
C16 O1 Cu1 . . 122.29(16) no
C16 O2 Cu1 . 2_666 123.74(17) no
C8 O3 Cu1 . . 120.05(17) no
C8 O4 Cu1 . 2_666 126.54(18) no
C9 O5 C15 . . 117.2(2) no
C1 O6 C7 . . 118.6(2) no

loop_
_geom_bond_atom_site_label_1
_geom_bond_atom_site_label_2
_geom_bond_site_symmetry_2
_geom_bond_distance
_geom_bond_publ_flag
Cu1 O2 2_666 1.9573(18) yes
Cu1 O1 . 1.9713(17) yes
Cu1 O4 2_666 1.9734(19) yes
Cu1 O3 . 1.9734(19) yes
Cu1 N1 . 2.204(2) yes
Cl1 C4 . 1.741(3) no
Cl2 C2 . 1.739(3) no
Cl3 C10 . 1.737(3) no
Cl4 C12 . 1.736(3) no
C1 O6 . 1.359(3) no
C1 C6 . 1.385(4) no
C1 C2 . 1.388(4) no
C2 C3 . 1.375(4) no
C3 C4 . 1.375(4) no
C3 H3 . 0.9300 no
C4 C5 . 1.370(4) no
C5 C6 . 1.382(4) no
C5 H5 . 0.9300 no
C6 H6 . 0.9300 no
C7 O6 . 1.413(3) no
C7 C8 . 1.506(4) no
C7 H7A . 0.9700 no
C7 H7B . 0.9700 no
C8 O4 . 1.254(3) no
C8 O3 . 1.256(3) no
C9 O5 . 1.355(3) no
C9 C14 . 1.385(4) no
C9 C10 . 1.386(4) no
C10 C11 . 1.375(4) no
C11 C12 . 1.379(4) no
C11 H11 . 0.9300 no
C12 C13 . 1.357(4) no
C13 C14 . 1.381(4) no
C13 H13 . 0.9300 no
C14 H14 . 0.9300 no
C15 O5 . 1.430(3) no
C15 C16 . 1.520(4) no
C15 H15A . 0.9700 no
C15 H15B . 0.9700 no
C16 O1 . 1.243(3) no
C16 O2 . 1.259(3) no
C17 N1 . 1.328(3) no
C17 C18 2_566 1.382(4) no
C17 H17 . 0.9300 no
C18 N1 . 1.328(3) no
C18 C17 2_566 1.382(4) no
C18 H18 . 0.9300 no
O2 Cu1 2_666 1.9573(18) no
O4 Cu1 2_666 1.9734(19) no

loop_
_geom_torsion_atom_site_label_1
_geom_torsion_atom_site_label_2
_geom_torsion_atom_site_label_3
_geom_torsion_atom_site_label_4
_geom_torsion_site_symmetry_1
_geom_torsion_site_symmetry_4
_geom_torsion
_geom_torsion_publ_flag
O6 C1 C2 C3 . . -179.1(3) no
C6 C1 C2 C3 . . 1.2(4) no
O6 C1 C2 Cl2 . . 1.6(3) no
C6 C1 C2 Cl2 . . -178.2(2) no
C1 C2 C3 C4 . . -0.4(4) no
Cl2 C2 C3 C4 . . 179.0(2) no
C2 C3 C4 C5 . . -0.5(4) no
C2 C3 C4 Cl1 . . 178.8(2) no
C3 C4 C5 C6 . . 0.5(4) no
Cl1 C4 C5 C6 . . -178.7(2) no
C4 C5 C6 C1 . . 0.3(4) no
O6 C1 C6 C5 . . 179.1(3) no
C2 C1 C6 C5 . . -1.2(4) no
O6 C7 C8 O4 . . -4.7(3) no
O6 C7 C8 O3 . . 174.4(2) no
O5 C9 C10 C11 . . -179.4(3) no
C14 C9 C10 C11 . . 1.3(4) no
O5 C9 C10 Cl3 . . 0.8(4) no
C14 C9 C10 Cl3 . . -178.4(2) no
C9 C10 C11 C12 . . -1.0(5) no
Cl3 C10 C11 C12 . . 178.7(2) no
C10 C11 C12 C13 . . 0.2(5) no
C10 C11 C12 Cl4 . . 179.9(2) no
C11 C12 C13 C14 . . 0.1(5) no
Cl4 C12 C13 C14 . . -179.5(3) no
C12 C13 C14 C9 . . 0.2(5) no
O5 C9 C14 C13 . . 179.9(3) no
C10 C9 C14 C13 . . -0.9(5) no
O5 C15 C16 O1 . . -9.0(4) no
O5 C15 C16 O2 . . 171.2(2) no
C17 C18 N1 C17 2_566 . -0.5(4) no
C17 C18 N1 Cu1 2_566 . -178.1(2) no
C18 C17 N1 C18 2_566 . 0.5(4) no
C18 C17 N1 Cu1 2_566 . 178.0(2) no
O2 Cu1 N1 C18 2_666 . -105.0(2) no
O1 Cu1 N1 C18 . . 73.9(2) no
O4 Cu1 N1 C18 2_666 . -14.3(2) no
O3 Cu1 N1 C18 . . 164.1(2) no
Cu1 Cu1 N1 C18 2_666 . 21.1(6) no
O2 Cu1 N1 C17 2_666 . 77.6(2) no
O1 Cu1 N1 C17 . . -103.5(2) no
O4 Cu1 N1 C17 2_666 . 168.3(2) no
O3 Cu1 N1 C17 . . -13.3(2) no
Cu1 Cu1 N1 C17 2_666 . -156.3(4) no
O2 C16 O1 Cu1 . . -6.5(4) no
C15 C16 O1 Cu1 . . 173.65(19) no
O2 Cu1 O1 C16 2_666 . 3.9(5) no
O4 Cu1 O1 C16 2_666 . -77.8(2) no
O3 Cu1 O1 C16 . . 89.2(2) no
N1 Cu1 O1 C16 . . -171.5(2) no
Cu1 Cu1 O1 C16 2_666 . 3.1(2) no
O1 C16 O2 Cu1 . 2_666 6.3(4) no
C15 C16 O2 Cu1 . 2_666 -173.84(18) no
O4 C8 O3 Cu1 . . 3.2(4) no
C7 C8 O3 Cu1 . . -175.72(16) no
O2 Cu1 O3 C8 2_666 . 81.0(2) no
O1 Cu1 O3 C8 . . -85.9(2) no
O4 Cu1 O3 C8 2_666 . -5.0(5) no
N1 Cu1 O3 C8 . . -177.94(19) no
Cu1 Cu1 O3 C8 2_666 . -2.03(19) no
O3 C8 O4 Cu1 . 2_666 -2.4(4) no
C7 C8 O4 Cu1 . 2_666 176.48(17) no
C14 C9 O5 C15 . . 21.8(4) no
C10 C9 O5 C15 . . -157.4(2) no
C16 C15 O5 C9 . . -80.3(3) no
C6 C1 O6 C7 . . -9.8(4) no
C2 C1 O6 C7 . . 170.4(2) no
C8 C7 O6 C1 . . -172.0(2) no
